data_1560993
loop_
_publ_author_name
'Feng, Ying'
'Cai, Song-Liang'
'Gao, Yong'
'Zheng, Sheng-Run'

_publ_section_title
;
 Construction of coordination polymers based on a rigid tripodal
 nitrogen-containing heterotopic ligand that designed by mixed-donors
 strategy
;
_journal_name_full 'Journal of Solid State Chemistry'
_journal_page_first 64
_journal_page_last 71
_journal_paper_doi 10.1016/j.jssc.2018.05.031
_journal_volume 265
_journal_year 2018
_chemical_formula_sum 'C26 H18 Co N16'
_chemical_formula_weight 613.49
_space_group_crystal_system cubic
_space_group_IT_number 206
_space_group_name_Hall '-I 2b 2c 3'
_space_group_name_H-M_alt 'I a -3'
_atom_sites_solution_hydrogens geom
_cell_angle_alpha 90
_cell_angle_beta 90
_cell_angle_gamma 90
_cell_formula_units_Z 8
_cell_length_a 16.9248(13)
_cell_length_b 16.9248(13)
_cell_length_c 16.9248(13)
_cell_measurement_reflns_used 3102
_cell_measurement_temperature 296(2)
_cell_measurement_theta_max 21.82
_cell_measurement_theta_min 2.18
_cell_volume 4848.1(6)
_computing_cell_refinement 'Bruker SAINT'
_computing_data_collection 'Bruker APEX2'
_computing_data_reduction 'Bruker SAINT'
_computing_structure_refinement 'SHELXL-2016/6 (Sheldrick, 2016)'
_computing_structure_solution 'SHELXL-2016/6 (Sheldrick, 2016)'
_diffrn_ambient_temperature 296(2)
_diffrn_measured_fraction_theta_full 1.000
_diffrn_measured_fraction_theta_max 1.000
_diffrn_measurement_device_type 'Bruker APEX-II CCD'
_diffrn_measurement_method '\f and \w scans'
_diffrn_radiation_type MoK\a
_diffrn_radiation_wavelength 0.71073
_diffrn_reflns_av_R_equivalents 0.0412
_diffrn_reflns_av_unetI/netI 0.0151
_diffrn_reflns_Laue_measured_fraction_full 1.000
_diffrn_reflns_Laue_measured_fraction_max 1.000
_diffrn_reflns_limit_h_max 20
_diffrn_reflns_limit_h_min -20
_diffrn_reflns_limit_k_max 14
_diffrn_reflns_limit_k_min -20
_diffrn_reflns_limit_l_max 20
_diffrn_reflns_limit_l_min -20
_diffrn_reflns_number 12699
_diffrn_reflns_point_group_measured_fraction_full 1.000
_diffrn_reflns_point_group_measured_fraction_max 1.000
_diffrn_reflns_theta_full 25.242
_diffrn_reflns_theta_max 25.939
_diffrn_reflns_theta_min 2.407
_exptl_absorpt_coefficient_mu 0.765
_exptl_absorpt_correction_type multi-scan
_exptl_absorpt_process_details
;
G. M. Sheldrick, SADABS, Program for Empirical Absorption Correction of Area 
Detector Data; University of G?ttingen: G?ttingen, Germany, 1996.
;
_exptl_crystal_colour pink
_exptl_crystal_density_diffrn 1.681
_exptl_crystal_description block
_exptl_crystal_F_000 2504
_exptl_crystal_size_max 0.230
_exptl_crystal_size_mid 0.150
_exptl_crystal_size_min 0.120
_exptl_transmission_factor_max 0.912
_exptl_transmission_factor_min 0.871
_refine_diff_density_max 0.222
_refine_diff_density_min -0.229
_refine_diff_density_rms 0.044
_refine_ls_extinction_coef .
_refine_ls_extinction_method none
_refine_ls_goodness_of_fit_ref 1.012
_refine_ls_hydrogen_treatment constr
_refine_ls_matrix_type full
_refine_ls_number_parameters 66
_refine_ls_number_reflns 802
_refine_ls_number_restraints 0
_refine_ls_restrained_S_all 1.012
_refine_ls_R_factor_all 0.0414
_refine_ls_R_factor_gt 0.0304
_refine_ls_shift/su_max 0.000
_refine_ls_shift/su_mean 0.000
_refine_ls_structure_factor_coef Fsqd
_refine_ls_weighting_details 'w=1/[\s^2^(Fo^2^)+(0.0379P)^2^+8.9524P] where P=(Fo^2^+2Fc^2^)/3'
_refine_ls_weighting_scheme calc
_refine_ls_wR_factor_gt 0.0785
_refine_ls_wR_factor_ref 0.0856
_reflns_Friedel_coverage 0.000
_reflns_Friedel_fraction_full .
_reflns_Friedel_fraction_max .
_reflns_number_gt 642
_reflns_number_total 802
_reflns_threshold_expression 'I > 2\s(I)'
_cod_data_source_file JSSC-2018-265-64.cif
_cod_data_source_block CoTIPT
_cod_original_cell_volume 4848.1(11)
_cod_database_code 1560993
_shelx_space_group_comment
;
The symmetry employed for this shelxl refinement is uniquely defined
by the following loop, which should always be used as a source of
symmetry information in preference to the above space-group names.
They are only intended as comments.
;
_shelx_estimated_absorpt_t_min 0.844
_shelx_estimated_absorpt_t_max 0.914

loop_
_space_group_symop_operation_xyz
'x, y, z'
'-x+1/2, -y, z+1/2'
'-x, y+1/2, -z+1/2'
'x+1/2, -y+1/2, -z'
'z, x, y'
'z+1/2, -x+1/2, -y'
'-z+1/2, -x, y+1/2'
'-z, x+1/2, -y+1/2'
'y, z, x'
'-y, z+1/2, -x+1/2'
'y+1/2, -z+1/2, -x'
'-y+1/2, -z, x+1/2'
'x+1/2, y+1/2, z+1/2'
'-x+1, -y+1/2, z+1'
'-x+1/2, y+1, -z+1'
'x+1, -y+1, -z+1/2'
'z+1/2, x+1/2, y+1/2'
'z+1, -x+1, -y+1/2'
'-z+1, -x+1/2, y+1'
'-z+1/2, x+1, -y+1'
'y+1/2, z+1/2, x+1/2'
'-y+1/2, z+1, -x+1'
'y+1, -z+1, -x+1/2'
'-y+1, -z+1/2, x+1'
'-x, -y, -z'
'x-1/2, y, -z-1/2'
'x, -y-1/2, z-1/2'
'-x-1/2, y-1/2, z'
'-z, -x, -y'
'-z-1/2, x-1/2, y'
'z-1/2, x, -y-1/2'
'z, -x-1/2, y-1/2'
'-y, -z, -x'
'y, -z-1/2, x-1/2'
'-y-1/2, z-1/2, x'
'y-1/2, z, -x-1/2'
'-x+1/2, -y+1/2, -z+1/2'
'x, y+1/2, -z'
'x+1/2, -y, z'
'-x, y, z+1/2'
'-z+1/2, -x+1/2, -y+1/2'
'-z, x, y+1/2'
'z, x+1/2, -y'
'z+1/2, -x, y'
'-y+1/2, -z+1/2, -x+1/2'
'y+1/2, -z, x'
'-y, z, x+1/2'
'y, z+1/2, -x'

loop_
_atom_site_label
_atom_site_type_symbol
_atom_site_fract_x
_atom_site_fract_y
_atom_site_fract_z
_atom_site_U_iso_or_equiv
_atom_site_adp_type
_atom_site_occupancy
_atom_site_site_symmetry_order
_atom_site_calc_flag
_atom_site_refinement_flags_posn
_atom_site_refinement_flags_adp
_atom_site_refinement_flags_occupancy
_atom_site_disorder_assembly
_atom_site_disorder_group
Co1 Co 0.250000 0.250000 0.250000 0.0264(2) Uani 1 6 d S T P . .
C1 C 0.40625(11) 0.42490(12) 0.15131(11) 0.0355(5) Uani 0.3333 1 d . . P A 1
N1 N 0.33487(12) 0.39121(13) 0.16296(13) 0.0382(5) Uani 0.3333 1 d . . P A 1
N2 N 0.34249(10) 0.32661(10) 0.20635(11) 0.0328(4) Uani 0.3333 1 d . . P A 1
N3 N 0.42066(14) 0.31887(15) 0.22164(17) 0.0564(7) Uani 0.3333 1 d . . P A 1
N4 N 0.46099(14) 0.37847(16) 0.18794(18) 0.0604(8) Uani 0.3333 1 d . . P A 1
N6 N 0.40625(11) 0.42490(12) 0.15131(11) 0.0355(5) Uani 0.6667 1 d . . P A 2
C4 C 0.33487(12) 0.39121(13) 0.16296(13) 0.0382(5) Uani 0.6667 1 d . . P A 2
H4 H 0.287327 0.410574 0.143359 0.046 Uiso 0.6667 1 calc R U P A 2
N5 N 0.34249(10) 0.32661(10) 0.20635(11) 0.0328(4) Uani 0.6667 1 d . . P A 2
C5 C 0.42066(14) 0.31887(15) 0.22164(17) 0.0564(7) Uani 0.6667 1 d . . P A 2
H5 H 0.443137 0.278301 0.251103 0.068 Uiso 0.6667 1 calc R U P A 2
C6 C 0.46099(14) 0.37847(16) 0.18794(18) 0.0604(8) Uani 0.6667 1 d . . P A 2
H6 H 0.515340 0.386436 0.189336 0.073 Uiso 0.6667 1 calc R U P A 2
C2 C 0.42218(13) 0.49491(13) 0.10607(13) 0.0340(5) Uani 1 1 d . . . . .
C3 C 0.48725(13) 0.54107(14) 0.12467(13) 0.0366(5) Uani 1 1 d . . . . .
H3 H 0.518623 0.528651 0.168042 0.044 Uiso 1 1 calc R U . . .

loop_
_atom_site_aniso_label
_atom_site_aniso_U_11
_atom_site_aniso_U_22
_atom_site_aniso_U_33
_atom_site_aniso_U_23
_atom_site_aniso_U_13
_atom_site_aniso_U_12
Co1 0.0264(2) 0.0264(2) 0.0264(2) 0.00187(16) 0.00187(16) 0.00187(16)
C1 0.0318(10) 0.0374(11) 0.0373(11) 0.0052(9) -0.0041(8) -0.0040(8)
N1 0.0310(11) 0.0400(12) 0.0436(12) 0.0086(10) 0.0003(9) -0.0008(9)
N2 0.0324(10) 0.0310(9) 0.0350(10) 0.0028(8) 0.0022(8) -0.0004(8)
N3 0.0396(13) 0.0500(14) 0.0795(19) 0.0305(14) -0.0094(13) -0.0043(11)
N4 0.0351(13) 0.0604(16) 0.086(2) 0.0342(15) -0.0139(13) -0.0080(12)
N6 0.0318(10) 0.0374(11) 0.0373(11) 0.0052(9) -0.0041(8) -0.0040(8)
C4 0.0310(11) 0.0400(12) 0.0436(12) 0.0086(10) 0.0003(9) -0.0008(9)
N5 0.0324(10) 0.0310(9) 0.0350(10) 0.0028(8) 0.0022(8) -0.0004(8)
C5 0.0396(13) 0.0500(14) 0.0795(19) 0.0305(14) -0.0094(13) -0.0043(11)
C6 0.0351(13) 0.0604(16) 0.086(2) 0.0342(15) -0.0139(13) -0.0080(12)
C2 0.0327(11) 0.0352(11) 0.0342(11) 0.0051(9) -0.0002(9) -0.0029(9)
C3 0.0370(12) 0.0421(13) 0.0308(11) 0.0050(10) -0.0054(9) -0.0063(10)

loop_
_atom_type_symbol
_atom_type_description
_atom_type_scat_dispersion_real
_atom_type_scat_dispersion_imag
_atom_type_scat_source
C C 0.0033 0.0016 'International Tables Vol C Tables 4.2.6.8 and 6.1.1.4'
H H 0.0000 0.0000 'International Tables Vol C Tables 4.2.6.8 and 6.1.1.4'
N N 0.0061 0.0033 'International Tables Vol C Tables 4.2.6.8 and 6.1.1.4'
Co Co 0.3494 0.9721 'International Tables Vol C Tables 4.2.6.8 and 6.1.1.4'

loop_
_geom_angle_atom_site_label_1
_geom_angle_atom_site_label_2
_geom_angle_atom_site_label_3
_geom_angle
_geom_angle_site_symmetry_1
_geom_angle_site_symmetry_3
N2 Co1 N2 180.00(7) 41 5
N2 Co1 N2 91.04(7) 41 45
N2 Co1 N2 88.96(7) 5 45
N2 Co1 N2 91.04(7) 41 37
N2 Co1 N2 88.96(7) 5 37
N2 Co1 N2 91.04(7) 45 37
N2 Co1 N2 88.96(7) 41 9
N2 Co1 N2 91.04(7) 5 9
N2 Co1 N2 180.00(6) 45 9
N2 Co1 N2 88.96(7) 37 9
N2 Co1 N2 88.96(7) 41 .
N2 Co1 N2 91.04(7) 5 .
N2 Co1 N2 88.97(7) 45 .
N2 Co1 N2 180.0 37 .
N2 Co1 N2 91.03(7) 9 .
N1 C1 N4 107.35(18) . .
N1 C1 C2 126.44(19) . .
N4 C1 C2 126.17(19) . .
N2 N1 C1 110.04(18) . .
N1 N2 N3 106.33(18) . .
N1 N2 Co1 127.90(15) . .
N3 N2 Co1 125.71(15) . .
N4 N3 N2 110.0(2) . .
N3 N4 C1 106.3(2) . .
C4 N6 C6 107.35(18) . .
C4 N6 C2 126.44(19) . .
C6 N6 C2 126.17(19) . .
N5 C4 N6 110.04(18) . .
C4 N5 C5 106.33(18) . .
C4 N5 Co1 127.90(15) . .
C5 N5 Co1 125.71(15) . .
C6 C5 N5 110.0(2) . .
C5 C6 N6 106.3(2) . .
C3 C2 C3 120.7(2) . 7_564
C3 C2 N6 119.53(19) . .
C3 C2 N6 119.62(19) 7_564 .
C3 C2 C1 119.53(19) . .
C3 C2 C1 119.62(19) 7_564 .
C2 C3 C2 119.3(2) . 10_655

loop_
_geom_bond_atom_site_label_1
_geom_bond_atom_site_label_2
_geom_bond_distance
_geom_bond_site_symmetry_2
Co1 N2 2.1628(17) 41
Co1 N2 2.1628(17) 5
Co1 N2 2.1628(17) 45
Co1 N2 2.1628(17) 37
Co1 N2 2.1628(17) 9
Co1 N5 2.1628(17) .
Co1 N2 2.1628(17) .
C1 N1 1.350(3) .
C1 N4 1.364(3) .
C1 C2 1.436(3) .
N1 N2 1.323(3) .
N2 N3 1.354(3) .
N3 N4 1.345(3) .
N6 C4 1.350(3) .
N6 C6 1.364(3) .
N6 C2 1.436(3) .
C4 N5 1.323(3) .
N5 C5 1.354(3) .
C5 C6 1.345(3) .
C2 C3 1.386(3) .
C2 C3 1.389(3) 7_564
